data_4077812
loop_
_publ_author_name
'Toltl, Nicholas P.'
'Stradiotto, Mark'
'Morkin, Tracy L.'
'Leigh, William J.'

_publ_section_title
;
 Homo- and Cross-[2+2]-Cycloaddition of 1,1-Diphenylsilene and
 1,1-Diphenylgermene. Absolute Rate Constants for Dimerization and the
 Molecular Structures and Photochemistry of the Resulting
 1,3-Dimetallacyclobutanes
;
_journal_issue 26
_journal_name_full Organometallics
_journal_page_first 5643
_journal_paper_doi 10.1021/om990447k
_journal_volume 18
_journal_year 1999
_chemical_formula_sum 'C26 H24 Ge2'
_chemical_formula_weight 481.63
_chemical_name_systematic
; 
 ? 
;
_space_group_IT_number 2
_symmetry_cell_setting triclinic
_symmetry_space_group_name_Hall '-P 1'
_symmetry_space_group_name_H-M 'P -1'
_atom_sites_solution_hydrogens geom
_atom_sites_solution_primary direct
_atom_sites_solution_secondary difmap
_audit_creation_method SHELXL
_cell_angle_alpha 103.4520(10)
_cell_angle_beta 102.52
_cell_angle_gamma 93.0740(10)
_cell_formula_units_Z 2
_cell_length_a 10.2432(2)
_cell_length_b 10.54550(10)
_cell_length_c 11.35420(10)
_cell_measurement_reflns_used 91
_cell_measurement_temperature 300(2)
_cell_measurement_theta_max 22.50
_cell_measurement_theta_min 1.90
_cell_volume 1157.45(3)
_computing_structure_refinement 'SHELXL-V.5.03 (Sheldrick, 1994)'
_computing_structure_solution 'SHELXTL-V.5.03 (Sheldrick, 1994)'
_diffrn_ambient_temperature 300(2)
_diffrn_measurement_device_type 'Siemems Smart CCD'
_diffrn_measurement_method '\w scans'
_diffrn_radiation_monochromator graphite
_diffrn_radiation_source 'rotating anode'
_diffrn_radiation_type MoK\a
_diffrn_radiation_wavelength 0.71073
_diffrn_reflns_av_R_equivalents 0.0284
_diffrn_reflns_av_sigmaI/netI 0.0330
_diffrn_reflns_limit_h_max 13
_diffrn_reflns_limit_h_min -13
_diffrn_reflns_limit_k_max 13
_diffrn_reflns_limit_k_min -13
_diffrn_reflns_limit_l_max 14
_diffrn_reflns_limit_l_min -14
_diffrn_reflns_number 8478
_diffrn_reflns_theta_max 22.50
_diffrn_reflns_theta_min 1.90
_exptl_absorpt_coefficient_mu 2.605
_exptl_absorpt_correction_T_max 0.704
_exptl_absorpt_correction_T_min 0.603
_exptl_absorpt_correction_type 'SADABS (Sheldrick, 1996)'
_exptl_crystal_colour colourless
_exptl_crystal_density_diffrn 1.382
_exptl_crystal_description prism
_exptl_crystal_F_000 488
_exptl_crystal_size_max 0.20
_exptl_crystal_size_mid 0.16
_exptl_crystal_size_min 0.10
_refine_diff_density_max 0.273
_refine_diff_density_min -0.237
_refine_diff_density_rms 0.052
_refine_ls_extinction_method none
_refine_ls_goodness_of_fit_all 1.037
_refine_ls_goodness_of_fit_obs 1.070
_refine_ls_hydrogen_treatment noref
_refine_ls_matrix_type full
_refine_ls_number_parameters 269
_refine_ls_number_reflns 2976
_refine_ls_number_restraints 0
_refine_ls_restrained_S_all 1.040
_refine_ls_restrained_S_obs 1.070
_refine_ls_R_factor_all 0.0370
_refine_ls_R_factor_obs 0.0290
_refine_ls_shift/esd_max -0.041
_refine_ls_shift/esd_mean 0.002
_refine_ls_structure_factor_coef Fsqd
_refine_ls_weighting_details 'w=1/[\s^2^(Fo^2^)+(0.0400P)^2^+0.2236P] where P=(Fo^2^+2Fc^2^)/3'
_refine_ls_weighting_scheme calc
_refine_ls_wR_factor_all 0.0737
_refine_ls_wR_factor_obs 0.0693
_reflns_number_observed 2537
_reflns_number_total 2982
_reflns_observed_criterion >2sigma(I)
_cod_data_source_file om990447k.cif
_cod_data_source_block compound_3b
_cod_depositor_comments
;
The following automatic conversions were performed:

'_refine_ls_weighting_scheme' value 'calc
w=1/[\s^2^(Fo^2^)+(0.0400P)^2^+0.2236P] where P=(Fo^2^+2Fc^2^)/3' was
changed to 'calc'. New tag '_refine_ls_weighting_details' was
created. The value of the new tag was set to
'w=1/[\s^2^(Fo^2^)+(0.0400P)^2^+0.2236P] where P=(Fo^2^+2Fc^2^)/3'.

Automatic conversion script
Id: cif_fix_values 3143 2015-03-26 13:38:13Z robertas 
;
_cod_original_cell_volume 1157.42(3)
_cod_original_sg_symbol_H-M P(-1)
_cod_database_code 4077812

loop_
_symmetry_equiv_pos_as_xyz
'x, y, z'
'-x, -y, -z'

loop_
_atom_site_aniso_label
_atom_site_aniso_U_11
_atom_site_aniso_U_22
_atom_site_aniso_U_33
_atom_site_aniso_U_23
_atom_site_aniso_U_13
_atom_site_aniso_U_12
Ge1 0.0393(2) 0.0444(2) 0.0537(3) 0.0078(2) 0.0118(2) 0.0050(2)
Ge2 0.0595(3) 0.0457(2) 0.0408(2) 0.0125(2) 0.0133(2) 0.0014(2)
C1 0.045(2) 0.048(2) 0.065(3) 0.009(2) 0.011(2) 0.010(2)
C2 0.068(3) 0.044(2) 0.051(2) 0.012(2) 0.016(2) 0.006(2)
C3 0.037(2) 0.061(2) 0.051(2) 0.013(2) 0.007(2) 0.011(2)
C4 0.059(2) 0.067(3) 0.077(3) 0.024(2) 0.026(2) 0.014(2)
C5 0.088(3) 0.102(4) 0.126(5) 0.070(4) 0.050(3) 0.038(3)
C6 0.083(3) 0.162(6) 0.076(4) 0.068(4) 0.035(3) 0.055(4)
C7 0.073(3) 0.152(5) 0.056(3) 0.020(3) 0.006(2) 0.015(3)
C8 0.058(2) 0.092(3) 0.059(3) 0.011(2) 0.005(2) -0.002(2)
C9 0.044(2) 0.049(2) 0.052(2) 0.014(2) 0.013(2) 0.006(2)
C10 0.065(3) 0.080(3) 0.065(3) -0.001(2) 0.006(2) 0.027(2)
C11 0.085(3) 0.098(4) 0.054(3) -0.009(2) -0.002(2) 0.026(3)
C12 0.061(3) 0.090(3) 0.056(3) 0.021(2) -0.005(2) 0.012(2)
C13 0.053(2) 0.087(3) 0.075(3) 0.024(3) 0.013(2) 0.026(2)
C14 0.051(2) 0.061(2) 0.060(2) 0.010(2) 0.014(2) 0.011(2)
C15 0.053(2) 0.049(2) 0.040(2) 0.010(2) 0.009(2) 0.003(2)
C16 0.067(2) 0.061(3) 0.063(3) 0.022(2) 0.019(2) 0.005(2)
C17 0.094(3) 0.063(3) 0.065(3) 0.023(2) 0.021(2) -0.008(2)
C18 0.072(3) 0.093(4) 0.059(3) 0.019(2) 0.016(2) -0.025(3)
C19 0.051(2) 0.094(3) 0.066(3) 0.017(2) 0.007(2) -0.001(2)
C20 0.070(3) 0.063(3) 0.058(2) 0.018(2) 0.006(2) 0.004(2)
C21 0.064(2) 0.044(2) 0.055(2) 0.010(2) 0.014(2) 0.001(2)
C22 0.078(3) 0.089(3) 0.069(3) 0.019(2) 0.010(2) -0.022(2)
C23 0.079(3) 0.110(4) 0.093(4) 0.016(3) 0.005(3) -0.032(3)
C24 0.082(3) 0.098(4) 0.070(3) 0.006(3) -0.009(2) -0.010(3)
C25 0.094(3) 0.087(3) 0.045(2) 0.010(2) 0.005(2) 0.008(3)
C26 0.065(2) 0.063(3) 0.054(2) 0.007(2) 0.014(2) 0.005(2)

loop_
_atom_site_label
_atom_site_type_symbol
_atom_site_fract_x
_atom_site_fract_y
_atom_site_fract_z
_atom_site_U_iso_or_equiv
_atom_site_thermal_displace_type
_atom_site_occupancy
_atom_site_calc_flag
_atom_site_refinement_flags
Ge1 Ge 0.62440(3) 0.55071(3) 0.49189(3) 0.04643(14) Uani 1 d .
Ge2 Ge 0.50397(3) 1.02016(3) 0.88326(3) 0.04836(14) Uani 1 d .
C1 C 0.5361(4) 0.3717(4) 0.4674(5) 0.0537(9) Uani 1 d .
C2 C 0.5608(5) 0.8846(4) 0.9724(4) 0.0540(9) Uani 1 d .
C3 C 0.6680(3) 0.5836(4) 0.3417(3) 0.0499(9) Uani 1 d .
C4 C 0.7391(4) 0.6989(4) 0.3451(4) 0.0650(10) Uani 1 d .
H4A H 0.7689(4) 0.7615(4) 0.4205(4) 0.078 Uiso 1 calc R
C5 C 0.7675(5) 0.7238(5) 0.2379(6) 0.093(2) Uani 1 d .
H5A H 0.8138(5) 0.8034(5) 0.2413(6) 0.112 Uiso 1 calc R
C6 C 0.7268(5) 0.6302(7) 0.1267(5) 0.096(2) Uani 1 d .
H6A H 0.7476(5) 0.6451(7) 0.0550(5) 0.116 Uiso 1 calc R
C7 C 0.6559(5) 0.5155(7) 0.1221(4) 0.096(2) Uani 1 d .
H7A H 0.6271(5) 0.4524(7) 0.0468(4) 0.115 Uiso 1 calc R
C8 C 0.6265(4) 0.4926(5) 0.2292(4) 0.0730(12) Uani 1 d .
H8A H 0.5777(4) 0.4140(5) 0.2248(4) 0.088 Uiso 1 calc R
C9 C 0.7829(3) 0.5957(3) 0.6298(3) 0.0480(8) Uani 1 d .
C10 C 0.7873(4) 0.6873(4) 0.7399(4) 0.0740(12) Uani 1 d .
H10A H 0.7131(4) 0.7329(4) 0.7478(4) 0.089 Uiso 1 calc R
C11 C 0.8988(4) 0.7128(5) 0.8384(4) 0.0861(14) Uani 1 d .
H11A H 0.8985(4) 0.7743(5) 0.9118(4) 0.103 Uiso 1 calc R
C12 C 1.0096(4) 0.6483(4) 0.8289(4) 0.0715(11) Uani 1 d .
H12A H 1.0855(4) 0.6668(4) 0.8948(4) 0.086 Uiso 1 calc R
C13 C 1.0077(4) 0.5558(4) 0.7211(4) 0.0706(11) Uani 1 d .
H13A H 1.0822(4) 0.5105(4) 0.7140(4) 0.085 Uiso 1 calc R
C14 C 0.8949(3) 0.5297(4) 0.6226(3) 0.0580(9) Uani 1 d .
H14A H 0.8947(3) 0.4665(4) 0.5502(3) 0.070 Uiso 1 calc R
C15 C 0.6538(3) 1.1188(3) 0.8520(3) 0.0478(8) Uani 1 d .
C16 C 0.6400(4) 1.2402(4) 0.8262(3) 0.0618(10) Uani 1 d .
H16A H 0.5574(4) 1.2738(4) 0.8208(3) 0.074 Uiso 1 calc R
C17 C 0.7487(5) 1.3124(4) 0.8081(4) 0.0730(11) Uani 1 d .
H17A H 0.7379(5) 1.3938(4) 0.7910(4) 0.088 Uiso 1 calc R
C18 C 0.8703(5) 1.2651(5) 0.8151(4) 0.0763(12) Uani 1 d .
H18A H 0.9426(5) 1.3145(5) 0.8041(4) 0.092 Uiso 1 calc R
C19 C 0.8860(4) 1.1442(5) 0.8384(4) 0.0725(12) Uani 1 d .
H19A H 0.9686(4) 1.1109(5) 0.8418(4) 0.087 Uiso 1 calc R
C20 C 0.7785(4) 1.0715(4) 0.8568(3) 0.0646(10) Uani 1 d .
H20A H 0.7902(4) 0.9897(4) 0.8727(3) 0.077 Uiso 1 calc R
C21 C 0.3604(4) 0.9579(3) 0.7333(3) 0.0547(9) Uani 1 d .
C22 C 0.2398(4) 0.8965(5) 0.7387(4) 0.0814(13) Uani 1 d .
H22A H 0.2294(4) 0.8821(5) 0.8140(4) 0.098 Uiso 1 calc R
C23 C 0.1341(5) 0.8560(5) 0.6342(5) 0.100(2) Uani 1 d .
H23A H 0.0535(5) 0.8158(5) 0.6399(5) 0.120 Uiso 1 calc R
C24 C 0.1487(5) 0.8754(5) 0.5225(5) 0.0905(14) Uani 1 d .
H24A H 0.0780(5) 0.8482(5) 0.4522(5) 0.109 Uiso 1 calc R
C25 C 0.2680(5) 0.9351(5) 0.5141(4) 0.0782(12) Uani 1 d .
H25A H 0.2781(5) 0.9477(5) 0.4380(4) 0.094 Uiso 1 calc R
C26 C 0.3723(4) 0.9761(4) 0.6186(3) 0.0616(10) Uani 1 d .
H26A H 0.4524(4) 1.0169(4) 0.6122(3) 0.074 Uiso 1 calc R
H1A H 0.5784(38) 0.3328(38) 0.5210(36) 0.072(13) Uiso 1 d .
H1B H 0.5231(33) 0.3222(35) 0.3878(34) 0.057(11) Uiso 1 d .
H2A H 0.6503(34) 0.8789(32) 0.9909(29) 0.051(11) Uiso 1 d .
H2B H 0.5158(35) 0.8092(38) 0.9292(34) 0.060(11) Uiso 1 d .

loop_
_atom_type_symbol
_atom_type_description
_atom_type_scat_dispersion_real
_atom_type_scat_dispersion_imag
_atom_type_scat_source
C C 0.0033 0.0016 'International Tables Vol C Tables 4.2.6.8 and 6.1.1.4'
H H 0.0000 0.0000 'International Tables Vol C Tables 4.2.6.8 and 6.1.1.4'
Ge Ge 0.1547 1.8001 'International Tables Vol C Tables 4.2.6.8 and 6.1.1.4'

loop_
_geom_angle_atom_site_label_1
_geom_angle_atom_site_label_2
_geom_angle_atom_site_label_3
_geom_angle
_geom_angle_site_symmetry_1
_geom_angle_site_symmetry_3
C9 Ge1 C3 110.18(14) . .
C9 Ge1 C1 113.7(2) . 2_666
C3 Ge1 C1 114.4(2) . 2_666
C9 Ge1 C1 112.8(2) . .
C3 Ge1 C1 113.7(2) . .
C1 Ge1 C1 90.94(15) 2_666 .
C9 Ge1 Ge1 124.22(9) . 2_666
C3 Ge1 Ge1 125.58(10) . 2_666
C1 Ge1 Ge1 45.62(11) 2_666 2_666
C1 Ge1 Ge1 45.32(10) . 2_666
C21 Ge2 C15 111.48(14) . .
C21 Ge2 C2 112.8(2) . 2_677
C15 Ge2 C2 113.1(2) . 2_677
C21 Ge2 C2 114.7(2) . .
C15 Ge2 C2 113.2(2) . .
C2 Ge2 C2 90.0(2) 2_677 .
C21 Ge2 Ge2 124.72(10) . 2_677
C15 Ge2 Ge2 123.78(10) . 2_677
C2 Ge2 Ge2 45.00(11) 2_677 2_677
C2 Ge2 Ge2 44.99(10) . 2_677
Ge1 C1 Ge1 89.06(15) 2_666 .
Ge2 C2 Ge2 90.0(2) 2_677 .
C8 C3 C4 118.0(4) . .
C8 C3 Ge1 120.9(3) . .
C4 C3 Ge1 121.1(3) . .
C3 C4 C5 121.2(4) . .
C6 C5 C4 119.7(5) . .
C7 C6 C5 119.6(5) . .
C6 C7 C8 120.1(5) . .
C3 C8 C7 121.3(5) . .
C10 C9 C14 117.1(3) . .
C10 C9 Ge1 122.9(3) . .
C14 C9 Ge1 119.9(3) . .
C9 C10 C11 121.7(4) . .
C12 C11 C10 120.4(4) . .
C11 C12 C13 119.2(4) . .
C12 C13 C14 120.1(3) . .
C13 C14 C9 121.4(3) . .
C16 C15 C20 117.6(3) . .
C16 C15 Ge2 120.9(3) . .
C20 C15 Ge2 121.5(3) . .
C15 C16 C17 120.7(4) . .
C18 C17 C16 120.7(4) . .
C17 C18 C19 119.8(4) . .
C18 C19 C20 120.0(4) . .
C19 C20 C15 121.2(4) . .
C22 C21 C26 117.5(4) . .
C22 C21 Ge2 120.4(3) . .
C26 C21 Ge2 122.2(3) . .
C23 C22 C21 121.4(4) . .
C24 C23 C22 119.8(4) . .
C23 C24 C25 120.1(4) . .
C24 C25 C26 119.8(4) . .
C25 C26 C21 121.4(4) . .

loop_
_geom_bond_atom_site_label_1
_geom_bond_atom_site_label_2
_geom_bond_distance
_geom_bond_site_symmetry_2
Ge1 C9 1.945(3) .
Ge1 C3 1.954(3) .
Ge1 C1 1.970(3) 2_666
Ge1 C1 1.980(4) .
Ge1 Ge1 2.7704(6) 2_666
Ge2 C21 1.945(4) .
Ge2 C15 1.949(3) .
Ge2 C2 1.978(4) 2_677
Ge2 C2 1.978(4) .
Ge2 Ge2 2.7980(7) 2_677
C1 Ge1 1.970(3) 2_666
C2 Ge2 1.978(4) 2_677
C3 C8 1.373(5) .
C3 C4 1.372(5) .
C4 C5 1.388(6) .
C5 C6 1.375(7) .
C6 C7 1.362(7) .
C7 C8 1.383(6) .
C9 C10 1.381(5) .
C9 C14 1.381(4) .
C10 C11 1.379(5) .
C11 C12 1.366(5) .
C12 C13 1.373(5) .
C13 C14 1.387(5) .
C15 C16 1.386(5) .
C15 C20 1.391(5) .
C16 C17 1.393(5) .
C17 C18 1.360(6) .
C18 C19 1.372(6) .
C19 C20 1.388(5) .
C21 C22 1.384(5) .
C21 C26 1.390(5) .
C22 C23 1.385(6) .
C23 C24 1.368(6) .
C24 C25 1.376(6) .
C25 C26 1.378(5) .
